data_1538713
loop_
_publ_author_name
'Kissel, D.'
'Hoppe, R.'

_publ_section_title
;
 Zur Kristallstruktur von K Cu Cr F6.
;
_journal_name_full 'Zeitschrift fuer Anorganische und Allgemeine Chemie'
_journal_page_first 161
_journal_page_last 170
_journal_volume 557
_journal_year 1988
_chemical_formula_sum 'Cr Cu F6 K'
_chemical_name_systematic 'K Cu (Cr F6)'
_space_group_IT_number 14
_symmetry_space_group_name_Hall '-P 2ybc'
_symmetry_space_group_name_H-M 'P 1 21/c 1'
_cell_angle_alpha 90
_cell_angle_beta 92.61
_cell_angle_gamma 90
_cell_formula_units_Z 4
_cell_length_a 7.256
_cell_length_b 9.933
_cell_length_c 6.75
_cell_volume 485.994
_citation_journal_id_ASTM ZAACAB
_cod_data_source_file Kissel_ZAACAB_1988_1073.cif
_cod_data_source_block Cr1Cu1F6K1
_cod_original_cell_volume 485.9938
_cod_original_formula_sum 'Cr1 Cu1 F6 K1'
_cod_database_code 1538713

loop_
_symmetry_equiv_pos_as_xyz
x,y,z
-x,y+1/2,-z+1/2
-x,-y,-z
x,-y-1/2,z-1/2

loop_
_atom_site_label
_atom_site_type_symbol
_atom_site_fract_x
_atom_site_fract_y
_atom_site_fract_z
_atom_site_occupancy
_atom_site_U_iso_or_equiv
Cr2 Cr+3 0 0 0 1 0.0
Cu1 Cu+2 0.2534 0.266 0.8172 1 0.0
F6 F-1 0.556 0.5649 0.2499 1 0.0
K1 K+1 0.2429 0.8844 0.4956 1 0.0
F3 F-1 0.2475 0.329 0.0783 1 0.0
F4 F-1 0.7531 0.0183 0.0799 1 0.0
F1 F-1 0.9811 0.1663 0.8726 1 0.0
Cr1 Cr+3 0.5 0 0 1 0.0
F2 F-1 0.5068 0.8239 0.1041 1 0.0
F5 F-1 0.0732 0.0851 0.2412 1 0.0
